data_1574700
loop_
_publ_author_name
'Du, Hai-Wu'
'Jia, Jun-Song'
'Chen, Xiao-Yi'
'Yuan, Zhang-Yin'
'Lin, Jia-Ni'
'Li, Yu-Long'
'Yu, Qiong'
'Shu, Wei'

_publ_section_title
;
 Convergent and divergent synthesis of dihydroisoquinoline-1,4-diones
 enabled by a photocatalytic skeleton-editing [4 + 2] strategy
;
_journal_issue 26
_journal_name_full 'Chemical Science'
_journal_page_first 11833
_journal_page_last 11840
_journal_paper_doi 10.1039/D5SC00665A
_journal_volume 16
_journal_year 2025
_chemical_formula_moiety 'C26 H24 Br N O2'
_chemical_formula_sum 'C26 H24 Br N O2'
_chemical_formula_weight 462.37
_space_group_crystal_system monoclinic
_space_group_IT_number 14
_space_group_name_Hall '-P 2ybc'
_space_group_name_H-M_alt 'P 1 21/c 1'
_atom_sites_solution_hydrogens geom
_atom_sites_solution_primary dual
_audit_creation_date 2024-03-23
_audit_creation_method
;
Olex2 1.3
(compiled 2020.11.12 svn.r5f609507 for OlexSys, GUI svn.r6408)
;
_audit_update_record
;
2024-06-07 deposited with the CCDC.	2025-05-22 downloaded from the CCDC.
;
_cell_angle_alpha 90
_cell_angle_beta 103.9270(10)
_cell_angle_gamma 90
_cell_formula_units_Z 4
_cell_length_a 12.1999(2)
_cell_length_b 8.1197(2)
_cell_length_c 22.7110(5)
_cell_measurement_reflns_used 9858
_cell_measurement_temperature 100.0
_cell_measurement_theta_max 72.70
_cell_measurement_theta_min 3.73
_cell_volume 2183.61(8)
_computing_cell_refinement 'SAINT V8.40A (Bruker, 2019)'
_computing_data_reduction 'SAINT V8.40A (Bruker, 2019)'
_computing_molecular_graphics 'Olex2 1.3 (Dolomanov et al., 2009)'
_computing_publication_material 'Olex2 1.3 (Dolomanov et al., 2009)'
_computing_structure_refinement 'SHELXL 2014/7 (Sheldrick, 2015)'
_computing_structure_solution 'SHELXT 2014/5 (Sheldrick, 2014)'
_diffrn_ambient_temperature 100.0
_diffrn_measured_fraction_theta_full 0.997
_diffrn_measured_fraction_theta_max 0.989
_diffrn_measurement_device_type 'Bruker APEX-II CCD'
_diffrn_measurement_method '\f and \w scans'
_diffrn_radiation_type CuK\a
_diffrn_radiation_wavelength 1.54178
_diffrn_reflns_av_R_equivalents 0.0209
_diffrn_reflns_av_unetI/netI 0.0131
_diffrn_reflns_Laue_measured_fraction_full 0.997
_diffrn_reflns_Laue_measured_fraction_max 0.989
_diffrn_reflns_limit_h_max 15
_diffrn_reflns_limit_h_min -15
_diffrn_reflns_limit_k_max 9
_diffrn_reflns_limit_k_min -8
_diffrn_reflns_limit_l_max 28
_diffrn_reflns_limit_l_min -27
_diffrn_reflns_number 27244
_diffrn_reflns_point_group_measured_fraction_full 0.997
_diffrn_reflns_point_group_measured_fraction_max 0.989
_diffrn_reflns_theta_full 67.679
_diffrn_reflns_theta_max 72.697
_diffrn_reflns_theta_min 3.733
_diffrn_source_current 1.0
_diffrn_source_power 0.05
_diffrn_source_voltage 50.0
_diffrn_standards_number 0
_exptl_absorpt_coefficient_mu 2.736
_exptl_absorpt_correction_T_max 0.7536
_exptl_absorpt_correction_T_min 0.6344
_exptl_absorpt_correction_type none
_exptl_absorpt_process_details
;
SADABS-2016/2 (Bruker,2016/2) was used for absorption correction.
wR2(int) was 0.0815 before and 0.0381 after correction.
The Ratio of minimum to maximum transmission is 0.8418.
The \l/2 correction factor is Not present.
;
_exptl_crystal_colour colourless
_exptl_crystal_colour_primary colourless
_exptl_crystal_density_diffrn 1.406
_exptl_crystal_description block
_exptl_crystal_F_000 952
_exptl_crystal_size_max 0.03
_exptl_crystal_size_mid 0.02
_exptl_crystal_size_min 0.02
_refine_diff_density_max 0.371
_refine_diff_density_min -0.474
_refine_diff_density_rms 0.053
_refine_ls_extinction_method none
_refine_ls_goodness_of_fit_ref 1.069
_refine_ls_hydrogen_treatment constr
_refine_ls_matrix_type full
_refine_ls_number_parameters 274
_refine_ls_number_reflns 4281
_refine_ls_number_restraints 0
_refine_ls_restrained_S_all 1.069
_refine_ls_R_factor_all 0.0235
_refine_ls_R_factor_gt 0.0231
_refine_ls_shift/su_max 0.001
_refine_ls_shift/su_mean 0.000
_refine_ls_structure_factor_coef Fsqd
_refine_ls_weighting_details 'w=1/[\s^2^(Fo^2^)+(0.0288P)^2^+1.5093P] where P=(Fo^2^+2Fc^2^)/3'
_refine_ls_weighting_scheme calc
_refine_ls_wR_factor_gt 0.0601
_refine_ls_wR_factor_ref 0.0603
_reflns_Friedel_coverage 0.000
_reflns_number_gt 4214
_reflns_number_total 4281
_reflns_threshold_expression 'I > 2\s(I)'
_cod_data_source_file d5sc00665a2.cif
_cod_data_source_block dhw202403215q_0m
_cod_depositor_comments 'Adding full bibliography for 1574700--1574701.cif.'
_cod_database_code 1574700
_shelx_shelxl_version_number 2014/7
_shelx_space_group_comment
;
The symmetry employed for this shelxl refinement is uniquely defined
by the following loop, which should always be used as a source of
symmetry information in preference to the above space-group names.
They are only intended as comments.
;
_shelx_estimated_absorpt_t_max 0.947
_shelx_estimated_absorpt_t_min 0.922
_olex2_refinement_description
;
1. Fixed Uiso
 At 1.2 times of:
  All C(H) groups, All C(H,H) groups, All N(H) groups
 At 1.5 times of:
  All C(H,H,H) groups
2.a Secondary CH2 refined with riding coordinates:
 C10(H10A,H10B)
2.b Aromatic/amide H refined with riding coordinates:
 N1(H1), C1(H1A), C4(H4), C16(H16), C17(H17), C3(H3), C20(H20), C19(H19),
 C26(H26), C23(H23), C22(H22), C25(H25), C24(H24)
2.c Idealised Me refined as rotating group:
 C14(H14A,H14B,H14C), C13(H13A,H13B,H13C), C12(H12A,H12B,H12C)
;
_olex2_submission_special_instructions 'No special instructions were received'

loop_
_space_group_symop_operation_xyz
'x, y, z'
'-x, y+1/2, -z+1/2'
'-x, -y, -z'
'x, -y-1/2, z-1/2'

loop_
_atom_site_label
_atom_site_type_symbol
_atom_site_fract_x
_atom_site_fract_y
_atom_site_fract_z
_atom_site_U_iso_or_equiv
_atom_site_adp_type
_atom_site_occupancy
_atom_site_site_symmetry_order
_atom_site_calc_flag
_atom_site_refinement_flags_posn
_atom_site_refinement_flags_adp
_atom_site_refinement_flags_occupancy
_atom_site_disorder_assembly
_atom_site_disorder_group
Br1 Br 0.03913(2) 0.01464(2) 0.23674(2) 0.02052(6) Uani 1 1 d . . . . .
O1 O 0.48897(8) 0.39446(13) 0.42763(4) 0.0163(2) Uani 1 1 d . . . . .
O2 O 0.05536(8) 0.36949(12) 0.44122(4) 0.0164(2) Uani 1 1 d . . . . .
N1 N 0.35137(9) 0.47130(14) 0.47286(5) 0.0116(2) Uani 1 1 d . . . . .
H1 H 0.3969 0.5469 0.4931 0.014 Uiso 1 1 calc R U . . .
C1 C 0.11190(11) 0.20204(16) 0.34454(6) 0.0136(3) Uani 1 1 d . . . . .
H1A H 0.0354 0.1948 0.3470 0.016 Uiso 1 1 calc R U . . .
C7 C 0.15367(11) 0.37040(16) 0.43887(6) 0.0118(3) Uani 1 1 d . . . . .
C5 C 0.30375(11) 0.29622(16) 0.38457(6) 0.0120(2) Uani 1 1 d . . . . .
C9 C 0.38881(11) 0.39006(16) 0.43020(6) 0.0119(2) Uani 1 1 d . . . . .
C6 C 0.19129(11) 0.28768(16) 0.38843(6) 0.0119(3) Uani 1 1 d . . . . .
C8 C 0.24412(11) 0.44970(17) 0.48982(6) 0.0116(3) Uani 1 1 d . . . . .
C15 C 0.26284(11) 0.32750(16) 0.54377(6) 0.0125(3) Uani 1 1 d . . . . .
C4 C 0.33705(11) 0.21878(17) 0.33683(6) 0.0150(3) Uani 1 1 d . . . . .
H4 H 0.4137 0.2239 0.3345 0.018 Uiso 1 1 calc R U . . .
C16 C 0.35753(11) 0.22570(17) 0.55752(6) 0.0139(3) Uani 1 1 d . . . . .
H16 H 0.4095 0.2277 0.5324 0.017 Uiso 1 1 calc R U . . .
C10 C 0.20403(11) 0.61774(16) 0.50927(6) 0.0129(3) Uani 1 1 d . . . . .
H10A H 0.2555 0.6477 0.5486 0.016 Uiso 1 1 calc R U . . .
H10B H 0.1284 0.6006 0.5170 0.016 Uiso 1 1 calc R U . . .
C2 C 0.14693(12) 0.12792(16) 0.29730(6) 0.0151(3) Uani 1 1 d . . . . .
C17 C 0.37702(11) 0.12127(17) 0.60741(6) 0.0147(3) Uani 1 1 d . . . . .
H17 H 0.4421 0.0529 0.6159 0.018 Uiso 1 1 calc R U . . .
C3 C 0.25872(12) 0.13448(17) 0.29291(6) 0.0165(3) Uani 1 1 d . . . . .
H3 H 0.2809 0.0819 0.2603 0.020 Uiso 1 1 calc R U . . .
C11 C 0.19583(11) 0.76890(17) 0.46677(6) 0.0146(3) Uani 1 1 d . . . . .
C18 C 0.30239(11) 0.11541(17) 0.64521(6) 0.0147(3) Uani 1 1 d . . . . .
C21 C 0.32717(13) 0.01206(17) 0.70084(6) 0.0160(3) Uani 1 1 d . . . . .
C20 C 0.18535(11) 0.31738(17) 0.58010(6) 0.0157(3) Uani 1 1 d . . . . .
H20 H 0.1186 0.3821 0.5705 0.019 Uiso 1 1 calc R U . . .
C19 C 0.20537(12) 0.21332(18) 0.63008(6) 0.0166(3) Uani 1 1 d . . . . .
H19 H 0.1521 0.2086 0.6544 0.020 Uiso 1 1 calc R U . . .
C26 C 0.24147(13) -0.07512(19) 0.71810(7) 0.0206(3) Uani 1 1 d . . . . .
H26 H 0.1668 -0.0721 0.6932 0.025 Uiso 1 1 calc R U . . .
C23 C 0.45925(13) -0.08510(19) 0.79167(7) 0.0210(3) Uani 1 1 d . . . . .
H23 H 0.5336 -0.0880 0.8169 0.025 Uiso 1 1 calc R U . . .
C14 C 0.13368(12) 0.72882(18) 0.40142(6) 0.0186(3) Uani 1 1 d . . . . .
H14A H 0.1763 0.6457 0.3849 0.028 Uiso 1 1 calc R U . . .
H14B H 0.1267 0.8290 0.3767 0.028 Uiso 1 1 calc R U . . .
H14C H 0.0583 0.6861 0.4008 0.028 Uiso 1 1 calc R U . . .
C22 C 0.43670(13) 0.00473(17) 0.73801(7) 0.0177(3) Uani 1 1 d . . . . .
H22 H 0.4962 0.0617 0.7264 0.021 Uiso 1 1 calc R U . . .
C13 C 0.12748(13) 0.89883(18) 0.49185(7) 0.0197(3) Uani 1 1 d . . . . .
H13A H 0.0521 0.8554 0.4908 0.030 Uiso 1 1 calc R U . . .
H13B H 0.1205 0.9987 0.4670 0.030 Uiso 1 1 calc R U . . .
H13C H 0.1662 0.9253 0.5338 0.030 Uiso 1 1 calc R U . . .
C25 C 0.26460(14) -0.16654(19) 0.77147(7) 0.0229(3) Uani 1 1 d . . . . .
H25 H 0.2058 -0.2263 0.7827 0.027 Uiso 1 1 calc R U . . .
C24 C 0.37265(13) -0.17074(19) 0.80825(7) 0.0221(3) Uani 1 1 d . . . . .
H24 H 0.3878 -0.2322 0.8449 0.026 Uiso 1 1 calc R U . . .
C12 C 0.31200(12) 0.84364(18) 0.46716(7) 0.0192(3) Uani 1 1 d . . . . .
H12A H 0.3548 0.8599 0.5092 0.029 Uiso 1 1 calc R U . . .
H12B H 0.3016 0.9499 0.4461 0.029 Uiso 1 1 calc R U . . .
H12C H 0.3535 0.7687 0.4465 0.029 Uiso 1 1 calc R U . . .

loop_
_atom_site_aniso_label
_atom_site_aniso_U_11
_atom_site_aniso_U_22
_atom_site_aniso_U_33
_atom_site_aniso_U_23
_atom_site_aniso_U_13
_atom_site_aniso_U_12
Br1 0.01917(9) 0.02122(9) 0.01706(9) -0.00757(5) -0.00371(6) -0.00176(5)
O1 0.0117(4) 0.0231(5) 0.0142(4) -0.0043(4) 0.0032(4) -0.0022(4)
O2 0.0116(5) 0.0204(5) 0.0169(5) -0.0021(4) 0.0030(4) -0.0015(4)
N1 0.0103(5) 0.0123(5) 0.0118(5) -0.0023(4) 0.0022(4) -0.0027(4)
C1 0.0129(6) 0.0127(6) 0.0136(6) 0.0018(5) 0.0002(5) -0.0001(5)
C7 0.0129(6) 0.0100(6) 0.0117(6) 0.0019(5) 0.0014(5) -0.0003(5)
C5 0.0132(6) 0.0109(6) 0.0109(6) 0.0011(5) 0.0008(5) 0.0000(5)
C9 0.0129(6) 0.0121(6) 0.0102(6) 0.0021(5) 0.0018(5) -0.0001(5)
C6 0.0133(6) 0.0101(6) 0.0114(6) 0.0021(5) 0.0012(5) 0.0008(5)
C8 0.0110(6) 0.0126(6) 0.0115(6) -0.0006(5) 0.0029(5) -0.0007(5)
C15 0.0138(6) 0.0124(6) 0.0104(6) -0.0013(5) 0.0011(5) -0.0020(5)
C4 0.0145(6) 0.0161(7) 0.0144(6) 0.0001(5) 0.0036(5) 0.0005(5)
C16 0.0143(6) 0.0151(6) 0.0125(6) -0.0016(5) 0.0037(5) -0.0016(5)
C10 0.0143(6) 0.0125(6) 0.0123(6) -0.0011(5) 0.0038(5) 0.0004(5)
C2 0.0180(7) 0.0116(6) 0.0125(6) -0.0009(5) -0.0022(5) -0.0007(5)
C17 0.0144(6) 0.0143(6) 0.0143(6) -0.0003(5) 0.0016(5) 0.0013(5)
C3 0.0204(7) 0.0160(7) 0.0127(6) -0.0023(5) 0.0030(5) 0.0015(5)
C11 0.0165(6) 0.0123(6) 0.0159(6) -0.0003(5) 0.0055(5) 0.0011(5)
C18 0.0163(6) 0.0146(6) 0.0122(6) -0.0003(5) 0.0013(5) -0.0030(5)
C21 0.0203(7) 0.0142(7) 0.0137(7) 0.0005(5) 0.0046(5) 0.0008(5)
C20 0.0130(6) 0.0182(7) 0.0158(6) 0.0013(5) 0.0029(5) 0.0015(5)
C19 0.0154(6) 0.0207(7) 0.0145(6) 0.0018(5) 0.0051(5) -0.0008(5)
C26 0.0201(7) 0.0236(8) 0.0180(7) 0.0016(6) 0.0045(6) -0.0028(6)
C23 0.0241(7) 0.0210(7) 0.0169(7) 0.0027(6) 0.0030(6) 0.0060(6)
C14 0.0221(7) 0.0173(7) 0.0161(7) 0.0025(5) 0.0037(6) 0.0018(6)
C22 0.0196(7) 0.0164(7) 0.0172(7) 0.0019(5) 0.0046(6) 0.0012(5)
C13 0.0227(7) 0.0139(7) 0.0244(7) -0.0011(6) 0.0092(6) 0.0028(6)
C25 0.0290(8) 0.0215(7) 0.0211(7) 0.0032(6) 0.0116(6) -0.0023(6)
C24 0.0322(8) 0.0198(7) 0.0158(7) 0.0053(6) 0.0091(6) 0.0064(6)
C12 0.0199(7) 0.0141(7) 0.0249(7) 0.0000(6) 0.0082(6) -0.0014(5)

loop_
_atom_type_symbol
_atom_type_description
_atom_type_scat_dispersion_real
_atom_type_scat_dispersion_imag
_atom_type_scat_source
C C 0.0181 0.0091 'International Tables Vol C Tables 4.2.6.8 and 6.1.1.4'
H H 0.0000 0.0000 'International Tables Vol C Tables 4.2.6.8 and 6.1.1.4'
Br Br -0.6763 1.2805 'International Tables Vol C Tables 4.2.6.8 and 6.1.1.4'
N N 0.0311 0.0180 'International Tables Vol C Tables 4.2.6.8 and 6.1.1.4'
O O 0.0492 0.0322 'International Tables Vol C Tables 4.2.6.8 and 6.1.1.4'

loop_
_geom_angle_atom_site_label_1
_geom_angle_atom_site_label_2
_geom_angle_atom_site_label_3
_geom_angle
_geom_angle_site_symmetry_1
_geom_angle_site_symmetry_3
_geom_angle_publ_flag
C9 N1 H1 116.0 . . ?
C9 N1 C8 127.91(11) . . ?
C8 N1 H1 116.0 . . ?
C6 C1 H1A 120.7 . . ?
C2 C1 H1A 120.7 . . ?
C2 C1 C6 118.63(12) . . ?
O2 C7 C6 121.39(12) . . ?
O2 C7 C8 120.55(12) . . ?
C6 C7 C8 117.98(11) . . ?
C6 C5 C9 120.83(12) . . ?
C4 C5 C9 119.15(12) . . ?
C4 C5 C6 120.01(12) . . ?
O1 C9 N1 122.15(12) . . ?
O1 C9 C5 120.85(12) . . ?
N1 C9 C5 116.98(11) . . ?
C1 C6 C7 118.91(12) . . ?
C1 C6 C5 120.18(12) . . ?
C5 C6 C7 120.92(12) . . ?
N1 C8 C7 112.26(10) . . ?
N1 C8 C15 108.32(10) . . ?
N1 C8 C10 109.50(11) . . ?
C7 C8 C15 105.64(10) . . ?
C7 C8 C10 111.43(10) . . ?
C10 C8 C15 109.56(10) . . ?
C16 C15 C8 120.89(11) . . ?
C16 C15 C20 118.32(12) . . ?
C20 C15 C8 120.79(12) . . ?
C5 C4 H4 119.9 . . ?
C3 C4 C5 120.18(13) . . ?
C3 C4 H4 119.9 . . ?
C15 C16 H16 119.5 . . ?
C17 C16 C15 120.99(12) . . ?
C17 C16 H16 119.5 . . ?
C8 C10 H10A 107.4 . . ?
C8 C10 H10B 107.4 . . ?
C8 C10 C11 119.83(11) . . ?
H10A C10 H10B 106.9 . . ?
C11 C10 H10A 107.4 . . ?
C11 C10 H10B 107.4 . . ?
C1 C2 Br1 118.90(10) . . ?
C1 C2 C3 121.97(12) . . ?
C3 C2 Br1 119.13(10) . . ?
C16 C17 H17 119.5 . . ?
C16 C17 C18 120.94(13) . . ?
C18 C17 H17 119.5 . . ?
C4 C3 C2 119.03(12) . . ?
C4 C3 H3 120.5 . . ?
C2 C3 H3 120.5 . . ?
C14 C11 C10 112.22(11) . . ?
C14 C11 C13 108.61(11) . . ?
C14 C11 C12 109.27(11) . . ?
C13 C11 C10 105.80(11) . . ?
C13 C11 C12 107.95(11) . . ?
C12 C11 C10 112.78(11) . . ?
C17 C18 C21 120.89(13) . . ?
C17 C18 C19 117.95(12) . . ?
C19 C18 C21 121.14(12) . . ?
C26 C21 C18 120.85(13) . . ?
C26 C21 C22 118.71(13) . . ?
C22 C21 C18 120.41(13) . . ?
C15 C20 H20 119.8 . . ?
C19 C20 C15 120.46(13) . . ?
C19 C20 H20 119.8 . . ?
C18 C19 H19 119.4 . . ?
C20 C19 C18 121.26(13) . . ?
C20 C19 H19 119.4 . . ?
C21 C26 H26 119.8 . . ?
C25 C26 C21 120.48(14) . . ?
C25 C26 H26 119.8 . . ?
C22 C23 H23 120.1 . . ?
C22 C23 C24 119.80(14) . . ?
C24 C23 H23 120.1 . . ?
C11 C14 H14A 109.5 . . ?
C11 C14 H14B 109.5 . . ?
C11 C14 H14C 109.5 . . ?
H14A C14 H14B 109.5 . . ?
H14A C14 H14C 109.5 . . ?
H14B C14 H14C 109.5 . . ?
C21 C22 H22 119.7 . . ?
C23 C22 C21 120.66(14) . . ?
C23 C22 H22 119.7 . . ?
C11 C13 H13A 109.5 . . ?
C11 C13 H13B 109.5 . . ?
C11 C13 H13C 109.5 . . ?
H13A C13 H13B 109.5 . . ?
H13A C13 H13C 109.5 . . ?
H13B C13 H13C 109.5 . . ?
C26 C25 H25 119.9 . . ?
C24 C25 C26 120.28(14) . . ?
C24 C25 H25 119.9 . . ?
C23 C24 H24 120.0 . . ?
C25 C24 C23 120.06(13) . . ?
C25 C24 H24 120.0 . . ?
C11 C12 H12A 109.5 . . ?
C11 C12 H12B 109.5 . . ?
C11 C12 H12C 109.5 . . ?
H12A C12 H12B 109.5 . . ?
H12A C12 H12C 109.5 . . ?
H12B C12 H12C 109.5 . . ?

loop_
_geom_bond_atom_site_label_1
_geom_bond_atom_site_label_2
_geom_bond_distance
_geom_bond_site_symmetry_2
_geom_bond_publ_flag
Br1 C2 1.8966(13) . ?
O1 C9 1.2377(16) . ?
O2 C7 1.2133(16) . ?
N1 H1 0.8800 . ?
N1 C9 1.3400(17) . ?
N1 C8 1.4606(16) . ?
C1 H1A 0.9500 . ?
C1 C6 1.3966(19) . ?
C1 C2 1.3843(19) . ?
C7 C6 1.4925(18) . ?
C7 C8 1.5351(17) . ?
C5 C9 1.4879(18) . ?
C5 C6 1.3974(18) . ?
C5 C4 1.3957(19) . ?
C8 C15 1.5502(18) . ?
C8 C10 1.5492(18) . ?
C15 C16 1.3933(19) . ?
C15 C20 1.3989(18) . ?
C4 H4 0.9500 . ?
C4 C3 1.3849(19) . ?
C16 H16 0.9500 . ?
C16 C17 1.3892(19) . ?
C10 H10A 0.9900 . ?
C10 H10B 0.9900 . ?
C10 C11 1.5497(18) . ?
C2 C3 1.392(2) . ?
C17 H17 0.9500 . ?
C17 C18 1.3945(19) . ?
C3 H3 0.9500 . ?
C11 C14 1.5305(19) . ?
C11 C13 1.5367(19) . ?
C11 C12 1.5397(19) . ?
C18 C21 1.4859(19) . ?
C18 C19 1.398(2) . ?
C21 C26 1.395(2) . ?
C21 C22 1.400(2) . ?
C20 H20 0.9500 . ?
C20 C19 1.3886(19) . ?
C19 H19 0.9500 . ?
C26 H26 0.9500 . ?
C26 C25 1.391(2) . ?
C23 H23 0.9500 . ?
C23 C22 1.390(2) . ?
C23 C24 1.390(2) . ?
C14 H14A 0.9800 . ?
C14 H14B 0.9800 . ?
C14 H14C 0.9800 . ?
C22 H22 0.9500 . ?
C13 H13A 0.9800 . ?
C13 H13B 0.9800 . ?
C13 H13C 0.9800 . ?
C25 H25 0.9500 . ?
C25 C24 1.381(2) . ?
C24 H24 0.9500 . ?
C12 H12A 0.9800 . ?
C12 H12B 0.9800 . ?
C12 H12C 0.9800 . ?

loop_
_geom_torsion_atom_site_label_1
_geom_torsion_atom_site_label_2
_geom_torsion_atom_site_label_3
_geom_torsion_atom_site_label_4
_geom_torsion
_geom_torsion_site_symmetry_1
_geom_torsion_site_symmetry_2
_geom_torsion_site_symmetry_3
_geom_torsion_site_symmetry_4
_geom_torsion_publ_flag
Br1 C2 C3 C4 179.31(10) . . . . ?
O2 C7 C6 C1 -2.62(19) . . . . ?
O2 C7 C6 C5 176.89(12) . . . . ?
O2 C7 C8 N1 -167.28(12) . . . . ?
O2 C7 C8 C15 74.86(15) . . . . ?
O2 C7 C8 C10 -44.05(16) . . . . ?
N1 C8 C15 C16 -17.28(16) . . . . ?
N1 C8 C15 C20 162.34(12) . . . . ?
N1 C8 C10 C11 52.51(15) . . . . ?
C1 C2 C3 C4 -0.5(2) . . . . ?
C7 C8 C15 C16 103.19(13) . . . . ?
C7 C8 C15 C20 -77.19(15) . . . . ?
C7 C8 C10 C11 -72.28(15) . . . . ?
C5 C4 C3 C2 -0.2(2) . . . . ?
C9 N1 C8 C7 -22.26(18) . . . . ?
C9 N1 C8 C15 94.00(15) . . . . ?
C9 N1 C8 C10 -146.57(12) . . . . ?
C9 C5 C6 C1 178.64(12) . . . . ?
C9 C5 C6 C7 -0.86(19) . . . . ?
C9 C5 C4 C3 -178.26(12) . . . . ?
C6 C1 C2 Br1 -178.91(10) . . . . ?
C6 C1 C2 C3 0.9(2) . . . . ?
C6 C7 C8 N1 15.77(16) . . . . ?
C6 C7 C8 C15 -102.09(12) . . . . ?
C6 C7 C8 C10 139.00(11) . . . . ?
C6 C5 C9 O1 178.29(12) . . . . ?
C6 C5 C9 N1 -3.09(18) . . . . ?
C6 C5 C4 C3 0.5(2) . . . . ?
C8 N1 C9 O1 -165.27(12) . . . . ?
C8 N1 C9 C5 16.12(19) . . . . ?
C8 C7 C6 C1 174.30(12) . . . . ?
C8 C7 C6 C5 -6.19(18) . . . . ?
C8 C15 C16 C17 177.17(12) . . . . ?
C8 C15 C20 C19 -176.92(12) . . . . ?
C8 C10 C11 C14 48.20(16) . . . . ?
C8 C10 C11 C13 166.49(11) . . . . ?
C8 C10 C11 C12 -75.73(15) . . . . ?
C15 C8 C10 C11 171.18(11) . . . . ?
C15 C16 C17 C18 -0.1(2) . . . . ?
C15 C20 C19 C18 -0.5(2) . . . . ?
C4 C5 C9 O1 -2.94(19) . . . . ?
C4 C5 C9 N1 175.69(12) . . . . ?
C4 C5 C6 C1 -0.1(2) . . . . ?
C4 C5 C6 C7 -179.63(12) . . . . ?
C16 C15 C20 C19 2.7(2) . . . . ?
C16 C17 C18 C21 -175.89(13) . . . . ?
C16 C17 C18 C19 2.3(2) . . . . ?
C10 C8 C15 C16 -136.67(12) . . . . ?
C10 C8 C15 C20 42.95(16) . . . . ?
C2 C1 C6 C7 178.93(12) . . . . ?
C2 C1 C6 C5 -0.58(19) . . . . ?
C17 C18 C21 C26 -140.91(14) . . . . ?
C17 C18 C21 C22 41.2(2) . . . . ?
C17 C18 C19 C20 -2.0(2) . . . . ?
C18 C21 C26 C25 -177.52(14) . . . . ?
C18 C21 C22 C23 176.75(13) . . . . ?
C21 C18 C19 C20 176.14(13) . . . . ?
C21 C26 C25 C24 0.6(2) . . . . ?
C20 C15 C16 C17 -2.5(2) . . . . ?
C19 C18 C21 C26 41.0(2) . . . . ?
C19 C18 C21 C22 -136.97(15) . . . . ?
C26 C21 C22 C23 -1.2(2) . . . . ?
C26 C25 C24 C23 -0.8(2) . . . . ?
C22 C21 C26 C25 0.4(2) . . . . ?
C22 C23 C24 C25 0.0(2) . . . . ?
C24 C23 C22 C21 1.0(2) . . . . ?
